data_2225845
loop_
_publ_author_name
'Feng, Yunfei'
'Liang, Na'
'Li, Baolong'
'Li, Haiyan'

_publ_section_title
;
 Bis[\m-1,2-bis(1,2,4-triazol-4-yl)ethane]bis[diiodidozinc(II)]
;
_journal_coeditor_code GK2262
_journal_issue 5
_journal_name_full 'Acta Crystallographica Section E'
_journal_page_first m560
_journal_paper_doi 10.1107/S1600536810014121
_journal_volume 66
_journal_year 2010
_chemical_formula_iupac '[Zn2 I4 (C6 H8 N6)2]'
_chemical_formula_moiety 'C12 H16 I4 N12 Zn2'
_chemical_formula_sum 'C12 H16 I4 N12 Zn2'
_chemical_formula_weight 966.71
_chemical_name_systematic
;
Bis[\m-1,2-bis(1,2,4-triazol-4-yl)ethane]bis[diiodidozinc(II)]
;
_space_group_IT_number 15
_symmetry_cell_setting monoclinic
_symmetry_space_group_name_Hall '-C 2yc'
_symmetry_space_group_name_H-M 'C 1 2/c 1'
_atom_sites_solution_hydrogens geom
_atom_sites_solution_primary direct
_atom_sites_solution_secondary difmap
_cell_angle_alpha 90.00
_cell_angle_beta 97.375(5)
_cell_angle_gamma 90.00
_cell_formula_units_Z 4
_cell_length_a 20.241(5)
_cell_length_b 7.3847(14)
_cell_length_c 17.348(4)
_cell_measurement_reflns_used 4578
_cell_measurement_temperature 293(2)
_cell_measurement_theta_max 25.35
_cell_measurement_theta_min 3.12
_cell_volume 2571.6(10)
_computing_cell_refinement 'CrystalClear (Rigaku, 2000)'
_computing_data_collection 'CrystalClear (Rigaku, 2000)'
_computing_data_reduction 'CrystalClear (Rigaku, 2000)'
_computing_molecular_graphics 'SHELXTL (Sheldrick, 2008)'
_computing_publication_material 'SHELXTL (Sheldrick, 2008)'
_computing_structure_refinement 'SHELXL97 (Sheldrick, 2008)'
_computing_structure_solution 'SHELXS97 (Sheldrick, 2008)'
_diffrn_ambient_temperature 293(2)
_diffrn_measured_fraction_theta_full 0.997
_diffrn_measured_fraction_theta_max 0.997
_diffrn_measurement_device_type 'Rigaku Mercury CCD'
_diffrn_measurement_method \w
_diffrn_radiation_monochromator graphite
_diffrn_radiation_source 'fine-focus sealed tube'
_diffrn_radiation_type MoK\a
_diffrn_radiation_wavelength 0.71070
_diffrn_reflns_av_R_equivalents 0.0398
_diffrn_reflns_av_sigmaI/netI 0.0293
_diffrn_reflns_limit_h_max 24
_diffrn_reflns_limit_h_min -23
_diffrn_reflns_limit_k_max 8
_diffrn_reflns_limit_k_min -8
_diffrn_reflns_limit_l_max 20
_diffrn_reflns_limit_l_min -20
_diffrn_reflns_number 11703
_diffrn_reflns_theta_full 25.34
_diffrn_reflns_theta_max 25.34
_diffrn_reflns_theta_min 3.12
_diffrn_standards_decay_% 0
_diffrn_standards_interval_count 0
_diffrn_standards_interval_time 0
_diffrn_standards_number 0
_exptl_absorpt_coefficient_mu 6.692
_exptl_absorpt_correction_T_max 0.3479
_exptl_absorpt_correction_T_min 0.1101
_exptl_absorpt_correction_type multi-scan
_exptl_absorpt_process_details '(REQAB; Jacobson, 1998)'
_exptl_crystal_colour yellow
_exptl_crystal_density_diffrn 2.497
_exptl_crystal_density_method 'not measured'
_exptl_crystal_description block
_exptl_crystal_F_000 1776
_exptl_crystal_size_max 0.59
_exptl_crystal_size_mid 0.21
_exptl_crystal_size_min 0.20
_refine_diff_density_max 0.688
_refine_diff_density_min -1.309
_refine_ls_extinction_method none
_refine_ls_goodness_of_fit_ref 1.068
_refine_ls_hydrogen_treatment constr
_refine_ls_matrix_type full
_refine_ls_number_parameters 136
_refine_ls_number_reflns 2339
_refine_ls_number_restraints 0
_refine_ls_restrained_S_all 1.068
_refine_ls_R_factor_all 0.0463
_refine_ls_R_factor_gt 0.0385
_refine_ls_shift/su_max 0.001
_refine_ls_shift/su_mean 0.000
_refine_ls_structure_factor_coef Fsqd
_refine_ls_weighting_details 'calc w=1/[\s^2^(Fo^2^)+(0.0585P)^2^+4.1632P] where P=(Fo^2^+2Fc^2^)/3'
_refine_ls_weighting_scheme calc
_refine_ls_wR_factor_gt 0.1006
_refine_ls_wR_factor_ref 0.1056
_reflns_number_gt 2063
_reflns_number_total 2339
_reflns_threshold_expression I>2sigma(I)
_cod_data_source_file gk2262.cif
_cod_data_source_block I
_cod_original_cell_volume 2571.6(9)
_cod_original_sg_symbol_Hall '-c 2yc'
_cod_original_sg_symbol_H-M 'C 2/c'
_cod_database_code 2225845
_cod_database_fobs_code 2225845

loop_
_symmetry_equiv_pos_as_xyz
'x, y, z'
'-x, y, -z+1/2'
'x+1/2, y+1/2, z'
'-x+1/2, y+1/2, -z+1/2'
'-x, -y, -z'
'x, -y, z-1/2'
'-x+1/2, -y+1/2, -z'
'x+1/2, -y+1/2, z-1/2'

loop_
_atom_site_type_symbol
_atom_site_label
_atom_site_fract_x
_atom_site_fract_y
_atom_site_fract_z
_atom_site_U_iso_or_equiv
_atom_site_adp_type
_atom_site_calc_flag
_atom_site_refinement_flags
_atom_site_occupancy
_atom_site_disorder_assembly
_atom_site_disorder_group
Zn Zn1 0.13008(3) -0.08434(9) 0.58428(4) 0.0339(2) Uani d . 1 . .
I I1 0.05228(2) 0.08983(6) 0.66190(3) 0.04764(18) Uani d . 1 . .
I I2 0.09753(2) -0.41797(6) 0.57188(3) 0.05286(19) Uani d . 1 . .
N N1 0.1311(2) 0.0385(7) 0.4806(3) 0.0372(11) Uani d . 1 . .
N N2 0.1752(3) -0.0096(9) 0.4306(3) 0.0571(15) Uani d . 1 . .
N N3 0.1084(2) 0.2012(7) 0.3770(2) 0.0340(10) Uani d . 1 . .
N N4 0.2741(2) 0.5707(6) 0.3664(3) 0.0375(11) Uani d . 1 . .
N N5 0.2601(3) 0.6027(9) 0.2874(3) 0.0580(17) Uani d . 1 . .
N N6 0.1672(2) 0.5550(7) 0.3363(3) 0.0365(11) Uani d . 1 . .
C C1 0.0918(3) 0.1627(8) 0.4480(3) 0.0361(13) Uani d . 1 . .
H H1A 0.0573 0.2171 0.4702 0.043 Uiso calc R 1 . .
C C2 0.1604(4) 0.0924(10) 0.3697(4) 0.0543(19) Uani d . 1 . .
H H2A 0.1831 0.0903 0.3264 0.065 Uiso calc R 1 . .
C C3 0.2178(3) 0.5456(8) 0.3934(3) 0.0389(14) Uani d . 1 . .
H H3A 0.2135 0.5241 0.4453 0.047 Uiso calc R 1 . .
C C4 0.1964(4) 0.5905(10) 0.2722(4) 0.057(2) Uani d . 1 . .
H H4A 0.1732 0.6044 0.2227 0.069 Uiso calc R 1 . .
C C5 0.0761(3) 0.3322(10) 0.3219(3) 0.0466(16) Uani d . 1 . .
H H5A 0.0282 0.3217 0.3209 0.056 Uiso calc R 1 . .
H H5B 0.0867 0.3030 0.2704 0.056 Uiso calc R 1 . .
C C6 0.0963(3) 0.5244(9) 0.3406(4) 0.0441(15) Uani d . 1 . .
H H6A 0.0702 0.6049 0.3045 0.053 Uiso calc R 1 . .
H H6B 0.0867 0.5535 0.3926 0.053 Uiso calc R 1 . .

loop_
_atom_site_aniso_label
_atom_site_aniso_U_11
_atom_site_aniso_U_22
_atom_site_aniso_U_33
_atom_site_aniso_U_12
_atom_site_aniso_U_13
_atom_site_aniso_U_23
Zn1 0.0336(4) 0.0388(4) 0.0292(4) -0.0052(3) 0.0042(3) 0.0017(3)
I1 0.0509(3) 0.0455(3) 0.0502(3) -0.00351(19) 0.0210(2) -0.00607(18)
I2 0.0723(4) 0.0381(3) 0.0476(3) -0.01108(19) 0.0055(2) -0.00284(17)
N1 0.042(3) 0.040(3) 0.031(2) -0.002(2) 0.011(2) 0.002(2)
N2 0.057(4) 0.071(4) 0.047(3) 0.020(3) 0.020(3) 0.015(3)
N3 0.033(2) 0.040(3) 0.028(2) -0.005(2) 0.0016(19) 0.004(2)
N4 0.035(3) 0.047(3) 0.030(2) -0.004(2) 0.004(2) 0.004(2)
N5 0.042(3) 0.102(5) 0.029(3) -0.005(3) 0.002(2) 0.010(3)
N6 0.031(2) 0.046(3) 0.032(2) -0.002(2) 0.002(2) 0.008(2)
C1 0.037(3) 0.038(3) 0.035(3) -0.004(3) 0.010(3) 0.001(3)
C2 0.066(4) 0.067(5) 0.034(3) 0.008(4) 0.019(3) 0.010(3)
C3 0.041(3) 0.044(3) 0.032(3) -0.004(3) 0.007(3) 0.001(3)
C4 0.050(4) 0.089(6) 0.031(3) -0.007(4) -0.001(3) 0.017(3)
C5 0.037(3) 0.068(4) 0.032(3) -0.012(3) -0.007(3) 0.009(3)
C6 0.034(3) 0.058(4) 0.040(3) 0.007(3) 0.003(3) 0.016(3)

loop_
_atom_type_symbol
_atom_type_description
_atom_type_scat_dispersion_real
_atom_type_scat_dispersion_imag
_atom_type_scat_source
C C 0.0033 0.0016 'International Tables Vol C Tables 4.2.6.8 and 6.1.1.4'
H H 0.0000 0.0000 'International Tables Vol C Tables 4.2.6.8 and 6.1.1.4'
N N 0.0061 0.0033 'International Tables Vol C Tables 4.2.6.8 and 6.1.1.4'
I I -0.4742 1.8119 'International Tables Vol C Tables 4.2.6.8 and 6.1.1.4'
Zn Zn 0.2839 1.4301 'International Tables Vol C Tables 4.2.6.8 and 6.1.1.4'

loop_
_geom_angle_atom_site_label_1
_geom_angle_atom_site_label_2
_geom_angle_atom_site_label_3
_geom_angle_site_symmetry_1
_geom_angle_site_symmetry_3
_geom_angle
_geom_angle_publ_flag
N1 Zn1 N4 . 7_556 103.68(19) yes
N1 Zn1 I1 . . 108.78(14) yes
N4 Zn1 I1 7_556 . 112.08(14) yes
N1 Zn1 I2 . . 113.03(14) yes
N4 Zn1 I2 7_556 . 107.90(14) yes
I1 Zn1 I2 . . 111.19(3) yes
C1 N1 N2 . . 108.7(5) ?
C1 N1 Zn1 . . 129.1(4) ?
N2 N1 Zn1 . . 122.1(4) ?
C2 N2 N1 . . 105.3(5) ?
C2 N3 C1 . . 104.5(5) ?
C2 N3 C5 . . 128.9(5) ?
C1 N3 C5 . . 126.6(5) ?
C3 N4 N5 . . 107.7(5) ?
C3 N4 Zn1 . 7_556 133.9(4) ?
N5 N4 Zn1 . 7_556 118.4(4) ?
C4 N5 N4 . . 105.3(5) ?
C3 N6 C4 . . 104.2(5) ?
C3 N6 C6 . . 128.2(5) ?
C4 N6 C6 . . 127.5(5) ?
N1 C1 N3 . . 109.6(5) ?
N1 C1 H1A . . 125.2 ?
N3 C1 H1A . . 125.2 ?
N2 C2 N3 . . 111.8(5) ?
N2 C2 H2A . . 124.1 ?
N3 C2 H2A . . 124.1 ?
N4 C3 N6 . . 110.5(5) ?
N4 C3 H3A . . 124.7 ?
N6 C3 H3A . . 124.7 ?
N5 C4 N6 . . 112.3(6) ?
N5 C4 H4A . . 123.9 ?
N6 C4 H4A . . 123.9 ?
N3 C5 C6 . . 113.5(5) ?
N3 C5 H5A . . 108.9 ?
C6 C5 H5A . . 108.9 ?
N3 C5 H5B . . 108.9 ?
C6 C5 H5B . . 108.9 ?
H5A C5 H5B . . 107.7 ?
N6 C6 C5 . . 112.1(5) ?
N6 C6 H6A . . 109.2 ?
C5 C6 H6A . . 109.2 ?
N6 C6 H6B . . 109.2 ?
C5 C6 H6B . . 109.2 ?
H6A C6 H6B . . 107.9 ?

loop_
_geom_bond_atom_site_label_1
_geom_bond_atom_site_label_2
_geom_bond_site_symmetry_2
_geom_bond_distance
_geom_bond_publ_flag
Zn1 N1 . 2.017(5) yes
Zn1 N4 7_556 2.019(5) yes
Zn1 I1 . 2.5479(8) yes
Zn1 I2 . 2.5523(9) yes
N1 C1 . 1.296(7) ?
N1 N2 . 1.369(7) ?
N2 C2 . 1.301(8) ?
N3 C2 . 1.342(8) ?
N3 C1 . 1.350(7) ?
N3 C5 . 1.455(8) ?
N4 C3 . 1.301(7) ?
N4 N5 . 1.384(7) ?
N4 Zn1 7_556 2.019(5) ?
N5 C4 . 1.285(9) ?
N6 C3 . 1.333(7) ?
N6 C4 . 1.351(8) ?
N6 C6 . 1.463(7) ?
C1 H1A . 0.9300 ?
C2 H2A . 0.9300 ?
C3 H3A . 0.9300 ?
C4 H4A . 0.9300 ?
C5 C6 . 1.502(9) ?
C5 H5A . 0.9700 ?
C5 H5B . 0.9700 ?
C6 H6A . 0.9700 ?
C6 H6B . 0.9700 ?

loop_
_geom_torsion_atom_site_label_1
_geom_torsion_atom_site_label_2
_geom_torsion_atom_site_label_3
_geom_torsion_atom_site_label_4
_geom_torsion_site_symmetry_1
_geom_torsion_site_symmetry_2
_geom_torsion_site_symmetry_3
_geom_torsion_site_symmetry_4
_geom_torsion
_geom_torsion_publ_flag
N4 Zn1 N1 C1 7_556 . . . -131.9(5) ?
I1 Zn1 N1 C1 . . . . -12.5(5) ?
I2 Zn1 N1 C1 . . . . 111.5(5) ?
N4 Zn1 N1 N2 7_556 . . . 51.5(5) ?
I1 Zn1 N1 N2 . . . . 171.0(4) ?
I2 Zn1 N1 N2 . . . . -65.0(5) ?
C1 N1 N2 C2 . . . . 1.0(8) ?
Zn1 N1 N2 C2 . . . . 178.2(5) ?
C3 N4 N5 C4 . . . . -1.4(7) ?
Zn1 N4 N5 C4 7_556 . . . -178.3(5) ?
N2 N1 C1 N3 . . . . -0.4(7) ?
Zn1 N1 C1 N3 . . . . -177.4(4) ?
C2 N3 C1 N1 . . . . -0.3(7) ?
C5 N3 C1 N1 . . . . 179.6(5) ?
N1 N2 C2 N3 . . . . -1.2(9) ?
C1 N3 C2 N2 . . . . 0.9(8) ?
C5 N3 C2 N2 . . . . -178.9(6) ?
N5 N4 C3 N6 . . . . 1.5(7) ?
Zn1 N4 C3 N6 7_556 . . . 177.6(4) ?
C4 N6 C3 N4 . . . . -0.9(7) ?
C6 N6 C3 N4 . . . . 176.2(6) ?
N4 N5 C4 N6 . . . . 0.9(8) ?
C3 N6 C4 N5 . . . . -0.1(8) ?
C6 N6 C4 N5 . . . . -177.1(6) ?
C2 N3 C5 C6 . . . . -101.4(8) ?
C1 N3 C5 C6 . . . . 78.8(7) ?
C3 N6 C6 C5 . . . . -93.3(7) ?
C4 N6 C6 C5 . . . . 83.1(8) ?
N3 C5 C6 N6 . . . . 63.8(7) ?
